data_7014607
loop_
_publ_author_name
'Huang, Hui'
'Hughes, Russell P.'
'Rheingold, Arnold L.'

_publ_section_title
;
 Synthesis and structural characterization of group 6 transition metal
 complexes with terminal fluoromethylidyne (CF) ligands; a DFT/NBO/NRT
 comparison of bonding characteristics of terminal NO, CF and CH
 ligands.
;
_journal_issue 1
_journal_name_full 'Dalton transactions (Cambridge, England : 2003)'
_journal_page_first 47
_journal_page_last 55
_journal_paper_doi 10.1039/c0dt01006e
_journal_volume 40
_journal_year 2011
_chemical_formula_sum 'C13 H15 F O2 W'
_chemical_formula_weight 406.10
_chemical_name_systematic
;
?
;
_space_group_IT_number 11
_symmetry_cell_setting monoclinic
_symmetry_space_group_name_Hall '-P 2yb'
_symmetry_space_group_name_H-M 'P 1 21/m 1'
_atom_sites_solution_hydrogens geom
_atom_sites_solution_primary direct
_atom_sites_solution_secondary difmap
_audit_creation_method SHELXL-97
_cell_angle_alpha 90.00
_cell_angle_beta 101.873(2)
_cell_angle_gamma 90.00
_cell_formula_units_Z 2
_cell_length_a 6.9376(10)
_cell_length_b 12.5405(18)
_cell_length_c 7.7025(11)
_cell_measurement_reflns_used 4687
_cell_measurement_temperature 100(2)
_cell_measurement_theta_max 28.17
_cell_measurement_theta_min 2.70
_cell_volume 655.79(16)
_computing_cell_refinement 'Bruker SMART'
_computing_data_collection 'Bruker SMART'
_computing_data_reduction 'Bruker SAINT'
_computing_molecular_graphics 'Bruker SHELXTL'
_computing_publication_material 'Bruker SHELXTL'
_computing_structure_refinement 'SHELXL-97 (Sheldrick, 1997)'
_computing_structure_solution 'SHELXS-97 (Sheldrick, 1990)'
_diffrn_ambient_temperature 100(2)
_diffrn_measured_fraction_theta_full 0.998
_diffrn_measured_fraction_theta_max 0.935
_diffrn_measurement_device_type 'CCD area detector'
_diffrn_measurement_method 'phi and omega scans'
_diffrn_radiation_monochromator graphite
_diffrn_radiation_source 'fine-focus sealed tube'
_diffrn_radiation_type MoK\a
_diffrn_radiation_wavelength 0.71073
_diffrn_reflns_av_R_equivalents 0.0222
_diffrn_reflns_av_sigmaI/netI 0.0205
_diffrn_reflns_limit_h_max 8
_diffrn_reflns_limit_h_min -9
_diffrn_reflns_limit_k_max 15
_diffrn_reflns_limit_k_min -16
_diffrn_reflns_limit_l_max 10
_diffrn_reflns_limit_l_min -10
_diffrn_reflns_number 5584
_diffrn_reflns_theta_full 25.00
_diffrn_reflns_theta_max 28.18
_diffrn_reflns_theta_min 2.70
_exptl_absorpt_coefficient_mu 8.806
_exptl_absorpt_correction_T_max 0.4730
_exptl_absorpt_correction_T_min 0.2719
_exptl_absorpt_correction_type multi-scan
_exptl_absorpt_process_details sadabs
_exptl_crystal_colour yellow
_exptl_crystal_density_diffrn 2.057
_exptl_crystal_density_method 'not measured'
_exptl_crystal_description plate
_exptl_crystal_F_000 384
_exptl_crystal_size_max 0.20
_exptl_crystal_size_mid 0.20
_exptl_crystal_size_min 0.10
_refine_diff_density_max 1.201
_refine_diff_density_min -1.375
_refine_diff_density_rms 0.100
_refine_ls_extinction_method none
_refine_ls_goodness_of_fit_ref 1.022
_refine_ls_hydrogen_treatment constr
_refine_ls_matrix_type full
_refine_ls_number_parameters 92
_refine_ls_number_reflns 1587
_refine_ls_number_restraints 0
_refine_ls_restrained_S_all 1.022
_refine_ls_R_factor_all 0.0206
_refine_ls_R_factor_gt 0.0193
_refine_ls_shift/su_max 0.012
_refine_ls_shift/su_mean 0.006
_refine_ls_structure_factor_coef Fsqd
_refine_ls_weighting_details 'calc w=1/[\s^2^(Fo^2^)+(0.0200P)^2^+1.3000P] where P=(Fo^2^+2Fc^2^)/3'
_refine_ls_weighting_scheme calc
_refine_ls_wR_factor_gt 0.0458
_refine_ls_wR_factor_ref 0.0466
_reflns_number_gt 1511
_reflns_number_total 1587
_reflns_threshold_expression >2sigma(I)
_cod_data_source_file C0DT01006E.TXT
_cod_data_source_block rph387
_cod_depositor_comments
;
The following automatic conversions were performed:
'_symmetry_cell_setting' value 'Monoclinic' changed to 'monoclinic'
according to '/home/saulius/struct/CIF-dictionaries/cif_core.dic'
dictionary named 'cif_core.dic' version 2.4.1 from 2010-06-29.

Automatic conversion script
Id: cif_fix_enum 1555 2011-01-17 13:19:09Z saulius 
;
_cod_original_sg_symbol_H-M P2(1)/m
_cod_database_code 7014607

loop_
_symmetry_equiv_pos_as_xyz
'x, y, z'
'-x, y+1/2, -z'
'-x, -y, -z'
'x, -y-1/2, z'

loop_
_atom_site_label
_atom_site_type_symbol
_atom_site_fract_x
_atom_site_fract_y
_atom_site_fract_z
_atom_site_U_iso_or_equiv
_atom_site_adp_type
_atom_site_occupancy
_atom_site_symmetry_multiplicity
_atom_site_calc_flag
_atom_site_refinement_flags
_atom_site_disorder_assembly
_atom_site_disorder_group
W1 W 0.49323(2) 0.2500 0.29800(2) 0.03321(8) Uani 1 2 d S . .
02 O 0.6568(4) 0.0752(2) 0.0754(3) 0.060(10) Uani 0.50 1 d P . .
F1 F 0.6568(4) 0.0752(2) 0.0754(3) 0.046(7) Uani 0.50 1 d P . .
O1 O 0.8760(5) 0.2500 0.5933(5) 0.0481(10) Uani 1 2 d S . .
C1 C 0.2896(4) 0.1934(3) 0.4903(4) 0.0310(7) Uani 1 1 d . . .
C2 C 0.2009(4) 0.1582(3) 0.3168(4) 0.0302(6) Uani 1 1 d . . .
C3 C 0.1484(6) 0.2500 0.2088(5) 0.0292(9) Uani 1 2 d S . .
C4 C 0.3496(6) 0.1249(4) 0.6516(6) 0.0628(14) Uani 1 1 d . . .
H7A H 0.2364 0.1138 0.7074 0.094 Uiso 1 1 calc R . .
H7B H 0.4556 0.1601 0.7358 0.094 Uiso 1 1 calc R . .
H7C H 0.3962 0.0558 0.6171 0.094 Uiso 1 1 calc R . .
C5 C 0.1535(6) 0.0447(3) 0.2626(8) 0.0644(14) Uani 1 1 d . . .
H6A H 0.0232 0.0263 0.2843 0.097 Uiso 1 1 calc R . .
H6B H 0.2528 -0.0026 0.3319 0.097 Uiso 1 1 calc R . .
H6C H 0.1536 0.0364 0.1361 0.097 Uiso 1 1 calc R . .
C6 C 0.0377(7) 0.2500 0.0190(7) 0.0586(18) Uani 1 2 d S . .
H10A H -0.1042 0.2500 0.0158 0.088 Uiso 1 2 calc SR . .
H10B H 0.0727 0.1862 -0.0412 0.088 Uiso 1 1 calc R . .
C7 C 0.5936(5) 0.1436(3) 0.1639(4) 0.0334(7) Uani 1 1 d . . .
C8 C 0.7362(6) 0.2500 0.4803(6) 0.0325(10) Uani 1 2 d S . .

loop_
_atom_site_aniso_label
_atom_site_aniso_U_11
_atom_site_aniso_U_22
_atom_site_aniso_U_33
_atom_site_aniso_U_23
_atom_site_aniso_U_13
_atom_site_aniso_U_12
W1 0.01279(9) 0.06857(15) 0.01882(10) 0.000 0.00452(6) 0.000
02 0.043(16) 0.081(18) 0.054(15) -0.003(12) 0.010(10) -0.011(13)
F1 0.058(13) 0.053(11) 0.036(9) -0.027(8) 0.027(8) -0.017(9)
O1 0.0244(17) 0.090(3) 0.0269(17) 0.000 -0.0014(13) 0.000
C1 0.0157(13) 0.0535(18) 0.0260(14) 0.0088(13) 0.0093(11) 0.0044(12)
C2 0.0158(13) 0.0397(17) 0.0377(16) -0.0053(13) 0.0116(11) 0.0004(12)
C3 0.0141(18) 0.055(3) 0.0195(18) 0.000 0.0054(14) 0.000
C4 0.037(2) 0.107(4) 0.049(2) 0.044(3) 0.0188(17) 0.023(2)
C5 0.033(2) 0.050(2) 0.116(4) -0.033(3) 0.028(2) -0.0065(17)
C6 0.020(2) 0.132(6) 0.022(2) 0.000 0.0017(18) 0.000
C7 0.0217(15) 0.0498(19) 0.0302(16) -0.0066(14) 0.0089(12) -0.0073(14)
C8 0.020(2) 0.054(3) 0.025(2) 0.000 0.0093(16) 0.000

loop_
_atom_type_symbol
_atom_type_description
_atom_type_scat_dispersion_real
_atom_type_scat_dispersion_imag
_atom_type_scat_source
C C 0.0033 0.0016 'International Tables Vol C Tables 4.2.6.8 and 6.1.1.4'
H H 0.0000 0.0000 'International Tables Vol C Tables 4.2.6.8 and 6.1.1.4'
O O 0.0106 0.0060 'International Tables Vol C Tables 4.2.6.8 and 6.1.1.4'
F F 0.0171 0.0103 'International Tables Vol C Tables 4.2.6.8 and 6.1.1.4'
W W -0.8490 6.8722 'International Tables Vol C Tables 4.2.6.8 and 6.1.1.4'

loop_
_geom_angle_atom_site_label_1
_geom_angle_atom_site_label_2
_geom_angle_atom_site_label_3
_geom_angle
_geom_angle_site_symmetry_1
_geom_angle_site_symmetry_3
_geom_angle_publ_flag
C7 W1 C7 89.0(2) 4_565 . ?
C7 W1 C8 91.82(13) 4_565 . ?
C7 W1 C8 91.82(13) . . ?
C7 W1 C3 107.78(11) 4_565 . ?
C7 W1 C3 107.78(11) . . ?
C8 W1 C3 152.11(16) . . ?
C7 W1 C1 117.59(13) 4_565 4_565 ?
C7 W1 C1 152.25(13) . 4_565 ?
C8 W1 C1 95.07(14) . 4_565 ?
C3 W1 C1 58.52(11) . 4_565 ?
C7 W1 C1 152.25(13) 4_565 . ?
C7 W1 C1 117.58(13) . . ?
C8 W1 C1 95.07(14) . . ?
C3 W1 C1 58.53(11) . . ?
C1 W1 C1 35.05(17) 4_565 . ?
C7 W1 C2 96.10(12) 4_565 4_565 ?
C7 W1 C2 142.09(12) . 4_565 ?
C8 W1 C2 125.38(13) . 4_565 ?
C3 W1 C2 35.16(9) . 4_565 ?
C1 W1 C2 35.06(11) 4_565 4_565 ?
C1 W1 C2 58.32(11) . 4_565 ?
C7 W1 C2 142.09(12) 4_565 . ?
C7 W1 C2 96.10(12) . . ?
C8 W1 C2 125.38(13) . . ?
C3 W1 C2 35.16(9) . . ?
C1 W1 C2 58.32(11) 4_565 . ?
C1 W1 C2 35.06(11) . . ?
C2 W1 C2 58.31(15) 4_565 . ?
C1 C1 C2 108.07(19) 4_565 . ?
C1 C1 C4 125.0(3) 4_565 . ?
C2 C1 C4 126.5(4) . . ?
C1 C1 W1 72.47(9) 4_565 . ?
C2 C1 W1 72.65(16) . . ?
C4 C1 W1 126.4(2) . . ?
C1 C2 C3 108.0(3) . . ?
C1 C2 C5 125.7(4) . . ?
C3 C2 C5 126.1(3) . . ?
C1 C2 W1 72.30(16) . . ?
C3 C2 W1 71.9(2) . . ?
C5 C2 W1 125.9(2) . . ?
C2 C3 C2 107.9(4) 4_565 . ?
C2 C3 C6 125.89(18) 4_565 . ?
C2 C3 C6 125.89(18) . . ?
C2 C3 W1 72.91(19) 4_565 . ?
C2 C3 W1 72.91(19) . . ?
C6 C3 W1 124.7(3) . . ?
C1 C4 H7A 109.5 . . ?
C1 C4 H7B 109.5 . . ?
H7A C4 H7B 109.5 . . ?
C1 C4 H7C 109.5 . . ?
H7A C4 H7C 109.5 . . ?
H7B C4 H7C 109.5 . . ?
C2 C5 H6A 109.5 . . ?
C2 C5 H6B 109.5 . . ?
H6A C5 H6B 109.5 . . ?
C2 C5 H6C 109.5 . . ?
H6A C5 H6C 109.5 . . ?
H6B C5 H6C 109.5 . . ?
C3 C6 H10A 109.5 . . ?
C3 C6 H10B 109.5 . . ?
H10A C6 H10B 109.5 . . ?
F1 C7 02 0.0(2) . . ?
F1 C7 W1 179.2(3) . . ?
02 C7 W1 179.2(3) . . ?
O1 C8 W1 177.4(4) . . ?

loop_
_geom_bond_atom_site_label_1
_geom_bond_atom_site_label_2
_geom_bond_distance
_geom_bond_site_symmetry_2
_geom_bond_publ_flag
W1 C7 1.905(4) 4_565 ?
W1 C7 1.905(4) . ?
W1 C8 1.959(4) . ?
W1 C3 2.349(4) . ?
W1 C1 2.357(3) 4_565 ?
W1 C1 2.357(3) . ?
W1 C2 2.362(3) 4_565 ?
W1 C2 2.362(3) . ?
02 C7 1.231(4) . ?
F1 C7 1.231(4) . ?
O1 C8 1.162(6) . ?
C1 C1 1.420(7) 4_565 ?
C1 C2 1.421(4) . ?
C1 C4 1.497(5) . ?
C2 C3 1.423(4) . ?
C2 C5 1.501(5) . ?
C3 C2 1.423(4) 4_565 ?
C3 C6 1.505(6) . ?
C4 H7A 0.9800 . ?
C4 H7B 0.9800 . ?
C4 H7C 0.9800 . ?
C5 H6A 0.9800 . ?
C5 H6B 0.9800 . ?
C5 H6C 0.9800 . ?
C6 H10A 0.9800 . ?
C6 H10B 0.9800 . ?
